data_1502121
loop_
_publ_author_name
'Rose, Bradley D.'
'Chase, Daniel T.'
'Weber, Christopher D.'
'Zakharov, Lev N.'
'Lonergan, Mark C.'
'Haley, Michael M.'

_publ_section_title
;
 Synthesis, crystal structures, and photophysical properties of
 electron-accepting diethynylindenofluorenediones.
;
_journal_issue 8
_journal_name_full 'Organic letters'
_journal_page_first 2106
_journal_page_last 2109
_journal_paper_doi 10.1021/ol200525g
_journal_volume 13
_journal_year 2011
_chemical_formula_sum 'C42 H50 O2 Si2'
_chemical_formula_weight 643.00
_chemical_name_systematic
;

 ?

;
_space_group_IT_number 2
_symmetry_cell_setting triclinic
_symmetry_space_group_name_Hall '-P 1'
_symmetry_space_group_name_H-M 'P -1'
_atom_sites_solution_hydrogens difmap
_atom_sites_solution_primary direct
_atom_sites_solution_secondary difmap
_audit_creation_method SHELXLTL
_cell_angle_alpha 87.087(6)
_cell_angle_beta 82.826(6)
_cell_angle_gamma 79.380(6)
_cell_formula_units_Z 1
_cell_length_a 7.419(3)
_cell_length_b 7.535(3)
_cell_length_c 16.904(6)
_cell_measurement_reflns_used 2661
_cell_measurement_temperature 173(2)
_cell_measurement_theta_max 27.68
_cell_measurement_theta_min 2.43
_cell_volume 921.1(6)
_computing_cell_refinement 'Bruker SAINT'
_computing_data_collection 'Bruker SMART'
_computing_data_reduction 'Bruker SAINT'
_computing_molecular_graphics 'Bruker SHELXTL'
_computing_publication_material 'Bruker SHELXTL'
_computing_structure_refinement 'Bruker SHELXTL'
_computing_structure_solution 'Bruker SHELXTL'
_diffrn_ambient_temperature 173(2)
_diffrn_measured_fraction_theta_full 0.984
_diffrn_measured_fraction_theta_max 0.984
_diffrn_measurement_device_type 'Bruker Apex CCD area detector'
_diffrn_measurement_method 'phi and omega scans'
_diffrn_radiation_monochromator graphite
_diffrn_radiation_source 'fine-focus sealed tube'
_diffrn_radiation_type MoK\a
_diffrn_radiation_wavelength 0.71073
_diffrn_reflns_av_R_equivalents 0.0273
_diffrn_reflns_av_sigmaI/netI 0.0403
_diffrn_reflns_limit_h_max 9
_diffrn_reflns_limit_h_min -9
_diffrn_reflns_limit_k_max 9
_diffrn_reflns_limit_k_min -9
_diffrn_reflns_limit_l_max 21
_diffrn_reflns_limit_l_min -21
_diffrn_reflns_number 9034
_diffrn_reflns_theta_full 27.00
_diffrn_reflns_theta_max 27.00
_diffrn_reflns_theta_min 1.21
_exptl_absorpt_coefficient_mu 0.130
_exptl_absorpt_correction_T_max 0.9974
_exptl_absorpt_correction_T_min 0.9437
_exptl_absorpt_correction_type multi-scan
_exptl_absorpt_process_details SADABS
_exptl_crystal_colour red
_exptl_crystal_density_diffrn 1.159
_exptl_crystal_density_method 'not measured'
_exptl_crystal_description plate
_exptl_crystal_F_000 346
_exptl_crystal_size_max 0.45
_exptl_crystal_size_mid 0.18
_exptl_crystal_size_min 0.02
_refine_diff_density_max 0.425
_refine_diff_density_min -0.252
_refine_diff_density_rms 0.083
_refine_ls_extinction_method none
_refine_ls_goodness_of_fit_ref 1.061
_refine_ls_hydrogen_treatment refall
_refine_ls_matrix_type full
_refine_ls_number_parameters 308
_refine_ls_number_reflns 3973
_refine_ls_number_restraints 0
_refine_ls_restrained_S_all 1.061
_refine_ls_R_factor_all 0.0744
_refine_ls_R_factor_gt 0.0553
_refine_ls_shift/su_max 0.000
_refine_ls_shift/su_mean 0.000
_refine_ls_structure_factor_coef Fsqd
_refine_ls_weighting_details 'calc w=1/[\s^2^(Fo^2^)+(0.0921P)^2^+0.1733P] where P=(Fo^2^+2Fc^2^)/3'
_refine_ls_weighting_scheme calc
_refine_ls_wR_factor_gt 0.1412
_refine_ls_wR_factor_ref 0.1587
_reflns_number_gt 3115
_reflns_number_total 3973
_reflns_threshold_expression >2sigma(I)
_cod_data_source_file ol200525g_si_003.cif
_cod_data_source_block mh47
_cod_depositor_comments
;
The following automatic conversions were performed:

'_symmetry_cell_setting' value 'Triclinic' changed to 'triclinic'
according to /home/saulius/struct/CIF-dictionaries/cif_core.dic
dictionary named 'cif_core.dic' version 2.4.1 from 2010-06-29.

Automatic conversion script
Id: cif_fix_values 1715 2011-07-08 13:25:40Z adriana 
;
_cod_original_sg_symbol_H-M P-1
_cod_database_code 1502121

loop_
_symmetry_equiv_pos_as_xyz
'x, y, z'
'-x, -y, -z'

loop_
_atom_site_label
_atom_site_type_symbol
_atom_site_fract_x
_atom_site_fract_y
_atom_site_fract_z
_atom_site_U_iso_or_equiv
_atom_site_adp_type
_atom_site_occupancy
_atom_site_symmetry_multiplicity
_atom_site_calc_flag
Si1 Si 0.77355(9) 0.78213(7) 0.68435(3) 0.02868(19) Uani 1 1 d
O1 O 0.2427(3) 0.7832(2) 0.84414(10) 0.0485(5) Uani 1 1 d
C1 C 0.5716(3) 0.5500(3) 0.92038(11) 0.0303(5) Uani 1 1 d
C2 C 0.3890(3) 0.6100(3) 0.95199(11) 0.0294(5) Uani 1 1 d
C3 C 0.3164(3) 0.5646(3) 1.02971(12) 0.0295(5) Uani 1 1 d
C4 C 0.2346(4) 0.7236(3) 0.91229(13) 0.0362(5) Uani 1 1 d
C5 C 0.0706(3) 0.7434(3) 0.97327(13) 0.0348(5) Uani 1 1 d
C6 C 0.1193(3) 0.6496(3) 1.04337(12) 0.0318(5) Uani 1 1 d
C7 C -0.0116(4) 0.6495(3) 1.10917(15) 0.0407(6) Uani 1 1 d
C8 C -0.1899(4) 0.7438(4) 1.10318(17) 0.0480(6) Uani 1 1 d
C9 C -0.2362(4) 0.8348(3) 1.03368(18) 0.0484(6) Uani 1 1 d
C10 C -0.1067(4) 0.8363(3) 0.96762(17) 0.0450(6) Uani 1 1 d
C11 C 0.6422(3) 0.6104(3) 0.84283(12) 0.0329(5) Uani 1 1 d
C12 C 0.7019(3) 0.6687(3) 0.77926(13) 0.0352(5) Uani 1 1 d
C13 C 0.6761(5) 1.0295(3) 0.69597(14) 0.0493(7) Uani 1 1 d
C14 C 0.4654(5) 1.0711(4) 0.6990(2) 0.0667(10) Uani 1 1 d
C15 C 0.7330(9) 1.1031(4) 0.7697(2) 0.0851(15) Uani 1 1 d
C16 C 0.6604(3) 0.6893(3) 0.60641(13) 0.0319(5) Uani 1 1 d
C17 C 0.7079(6) 0.4849(4) 0.5994(2) 0.0587(8) Uani 1 1 d
C18 C 0.6850(5) 0.7820(4) 0.52457(15) 0.0497(7) Uani 1 1 d
C19 C 1.0317(4) 0.7466(4) 0.66923(17) 0.0491(7) Uani 1 1 d
C20 C 1.1041(5) 0.8546(8) 0.5965(3) 0.0969(18) Uani 1 1 d
C21 C 1.1290(5) 0.5518(5) 0.6657(3) 0.0733(11) Uani 1 1 d
H7 H 0.020(4) 0.584(4) 1.1574(17) 0.054(8) Uiso 1 1 d
H8 H -0.282(4) 0.741(4) 1.1478(18) 0.059(9) Uiso 1 1 d
H9 H -0.353(4) 0.896(4) 1.0312(17) 0.056(8) Uiso 1 1 d
H10 H -0.138(4) 0.894(4) 0.9210(18) 0.059(8) Uiso 1 1 d
H13 H 0.735(4) 1.093(4) 0.6475(17) 0.054(8) Uiso 1 1 d
H14A H 0.415(5) 1.196(5) 0.706(2) 0.080(10) Uiso 1 1 d
H14B H 0.401(4) 1.005(4) 0.7449(18) 0.056(8) Uiso 1 1 d
H14C H 0.427(5) 1.045(5) 0.649(2) 0.082(11) Uiso 1 1 d
H15A H 0.690(5) 1.226(6) 0.772(2) 0.084(11) Uiso 1 1 d
H15B H 0.676(5) 1.047(5) 0.818(2) 0.082(11) Uiso 1 1 d
H15C H 0.876(4) 1.091(4) 0.7550(18) 0.054(10) Uiso 1 1 d
H16 H 0.530(4) 0.722(4) 0.6257(16) 0.051(8) Uiso 1 1 d
H17A H 0.689(5) 0.426(5) 0.653(2) 0.093(12) Uiso 1 1 d
H17B H 0.833(5) 0.444(5) 0.580(2) 0.074(11) Uiso 1 1 d
H17C H 0.626(5) 0.445(5) 0.564(2) 0.079(10) Uiso 1 1 d
H18 H 1.065(5) 0.794(4) 0.718(2) 0.070(9) Uiso 1 1 d
H18A H 0.815(4) 0.744(4) 0.5031(17) 0.055(8) Uiso 1 1 d
H18B H 0.660(5) 0.916(5) 0.529(2) 0.075(10) Uiso 1 1 d
H18C H 0.602(4) 0.742(4) 0.4861(19) 0.070(9) Uiso 1 1 d
H20A H 1.063(8) 0.825(7) 0.544(3) 0.14(2) Uiso 1 1 d
H20B H 1.053(7) 0.976(7) 0.605(3) 0.120(18) Uiso 1 1 d
H20C H 1.237(6) 0.835(5) 0.587(2) 0.101(13) Uiso 1 1 d
H21A H 1.113(8) 0.504(8) 0.612(3) 0.15(2) Uiso 1 1 d
H21B H 1.075(5) 0.469(5) 0.700(2) 0.071(10) Uiso 1 1 d
H21C H 1.262(6) 0.534(6) 0.670(2) 0.102(13) Uiso 1 1 d

loop_
_atom_site_aniso_label
_atom_site_aniso_U_11
_atom_site_aniso_U_22
_atom_site_aniso_U_33
_atom_site_aniso_U_23
_atom_site_aniso_U_13
_atom_site_aniso_U_12
Si1 0.0439(4) 0.0189(3) 0.0231(3) 0.0034(2) -0.0034(2) -0.0070(2)
O1 0.0714(13) 0.0428(10) 0.0324(9) 0.0112(7) -0.0178(8) -0.0085(9)
C1 0.0523(13) 0.0190(9) 0.0223(9) -0.0004(7) -0.0060(9) -0.0127(9)
C2 0.0486(13) 0.0195(9) 0.0228(9) 0.0006(7) -0.0071(9) -0.0115(9)
C3 0.0466(12) 0.0185(9) 0.0257(10) -0.0011(7) -0.0059(9) -0.0107(9)
C4 0.0593(15) 0.0220(10) 0.0312(11) 0.0017(8) -0.0148(10) -0.0114(10)
C5 0.0499(13) 0.0214(10) 0.0368(11) -0.0036(8) -0.0144(10) -0.0091(9)
C6 0.0482(13) 0.0186(9) 0.0313(11) -0.0043(8) -0.0083(9) -0.0097(9)
C7 0.0537(15) 0.0334(12) 0.0363(13) -0.0082(10) -0.0040(11) -0.0102(11)
C8 0.0509(15) 0.0423(14) 0.0523(16) -0.0169(12) -0.0015(13) -0.0110(12)
C9 0.0470(15) 0.0338(13) 0.0662(18) -0.0152(12) -0.0147(13) -0.0028(11)
C10 0.0603(17) 0.0278(12) 0.0511(15) -0.0038(10) -0.0231(13) -0.0074(11)
C11 0.0528(14) 0.0210(10) 0.0254(10) 0.0000(8) -0.0040(9) -0.0085(9)
C12 0.0555(14) 0.0211(10) 0.0278(10) -0.0004(8) -0.0027(10) -0.0051(9)
C13 0.095(2) 0.0198(11) 0.0311(12) 0.0035(9) -0.0070(13) -0.0061(12)
C14 0.099(3) 0.0343(15) 0.0484(17) 0.0037(13) 0.0107(17) 0.0230(15)
C15 0.176(5) 0.0282(16) 0.056(2) -0.0057(14) -0.029(3) -0.021(2)
C16 0.0378(12) 0.0261(11) 0.0320(11) 0.0022(8) -0.0036(9) -0.0072(9)
C17 0.100(3) 0.0294(13) 0.0535(17) -0.0041(12) -0.0227(18) -0.0178(15)
C18 0.074(2) 0.0473(16) 0.0330(13) 0.0073(11) -0.0188(13) -0.0184(15)
C19 0.0515(15) 0.0519(16) 0.0492(15) 0.0216(12) -0.0192(12) -0.0205(13)
C20 0.0408(18) 0.128(4) 0.120(4) 0.087(3) -0.017(2) -0.030(2)
C21 0.0443(18) 0.071(2) 0.092(3) 0.025(2) 0.0089(18) 0.0022(16)

loop_
_atom_type_symbol
_atom_type_description
_atom_type_scat_dispersion_real
_atom_type_scat_dispersion_imag
_atom_type_scat_source
C C 0.0033 0.0016 'International Tables Vol C Tables 4.2.6.8 and 6.1.1.4'
H H 0.0000 0.0000 'International Tables Vol C Tables 4.2.6.8 and 6.1.1.4'
O O 0.0106 0.0060 'International Tables Vol C Tables 4.2.6.8 and 6.1.1.4'
Si Si 0.0817 0.0704 'International Tables Vol C Tables 4.2.6.8 and 6.1.1.4'

loop_
_geom_angle_atom_site_label_1
_geom_angle_atom_site_label_2
_geom_angle_atom_site_label_3
_geom_angle
_geom_angle_site_symmetry_1
_geom_angle_site_symmetry_3
C12 Si1 C19 108.32(11) . .
C12 Si1 C16 105.93(10) . .
C19 Si1 C16 116.23(13) . .
C12 Si1 C13 106.35(11) . .
C19 Si1 C13 109.87(14) . .
C16 Si1 C13 109.61(11) . .
C2 C1 C3 116.33(18) . 2_667
C2 C1 C11 121.19(19) . .
C3 C1 C11 122.4(2) 2_667 .
C1 C2 C3 123.44(19) . .
C1 C2 C4 128.82(19) . .
C3 C2 C4 107.7(2) . .
C2 C3 C1 120.2(2) . 2_667
C2 C3 C6 109.20(18) . .
C1 C3 C6 130.56(19) 2_667 .
O1 C4 C5 127.4(2) . .
O1 C4 C2 126.9(2) . .
C5 C4 C2 105.61(18) . .
C10 C5 C6 121.7(2) . .
C10 C5 C4 129.1(2) . .
C6 C5 C4 109.2(2) . .
C7 C6 C5 119.7(2) . .
C7 C6 C3 132.0(2) . .
C5 C6 C3 108.30(19) . .
C6 C7 C8 118.3(2) . .
C6 C7 H7 120.4(17) . .
C8 C7 H7 121.3(17) . .
C9 C8 C7 121.4(3) . .
C9 C8 H8 119.8(18) . .
C7 C8 H8 118.7(18) . .
C8 C9 C10 120.9(3) . .
C8 C9 H9 120.0(19) . .
C10 C9 H9 119.1(19) . .
C9 C10 C5 118.0(3) . .
C9 C10 H10 121.2(19) . .
C5 C10 H10 120.8(19) . .
C12 C11 C1 176.9(2) . .
C11 C12 Si1 173.3(2) . .
C15 C13 C14 109.5(3) . .
C15 C13 Si1 111.8(2) . .
C14 C13 Si1 112.7(2) . .
C15 C13 H13 107.2(16) . .
C14 C13 H13 110.1(16) . .
Si1 C13 H13 105.4(16) . .
C13 C14 H14A 113(2) . .
C13 C14 H14B 112.8(16) . .
H14A C14 H14B 105(3) . .
C13 C14 H14C 111(2) . .
H14A C14 H14C 104(3) . .
H14B C14 H14C 110(3) . .
C13 C15 H15A 110(2) . .
C13 C15 H15B 110(2) . .
H15A C15 H15B 107(3) . .
C13 C15 H15C 101.9(17) . .
H15A C15 H15C 104(3) . .
H15B C15 H15C 123(3) . .
C17 C16 C18 110.5(2) . .
C17 C16 Si1 114.69(18) . .
C18 C16 Si1 114.09(17) . .
C17 C16 H16 108.4(17) . .
C18 C16 H16 105.8(17) . .
Si1 C16 H16 102.5(16) . .
C16 C17 H17A 110(2) . .
C16 C17 H17B 113(2) . .
H17A C17 H17B 106(3) . .
C16 C17 H17C 110(2) . .
H17A C17 H17C 109(3) . .
H17B C17 H17C 110(3) . .
C16 C18 H18A 106.5(17) . .
C16 C18 H18B 111.0(19) . .
H18A C18 H18B 108(3) . .
C16 C18 H18C 111.4(17) . .
H18A C18 H18C 109(2) . .
H18B C18 H18C 111(3) . .
C21 C19 C20 110.1(3) . .
C21 C19 Si1 115.5(2) . .
C20 C19 Si1 112.1(2) . .
C21 C19 H18 105.7(19) . .
C20 C19 H18 108.6(19) . .
Si1 C19 H18 104.2(19) . .
C19 C20 H20A 114(3) . .
C19 C20 H20B 107(3) . .
H20A C20 H20B 105(4) . .
C19 C20 H20C 114(2) . .
H20A C20 H20C 104(4) . .
H20B C20 H20C 112(4) . .
C19 C21 H21A 107(3) . .
C19 C21 H21B 116(2) . .
H21A C21 H21B 100(4) . .
C19 C21 H21C 114(2) . .
H21A C21 H21C 108(4) . .
H21B C21 H21C 109(3) . .

loop_
_geom_bond_atom_site_label_1
_geom_bond_atom_site_label_2
_geom_bond_distance
_geom_bond_site_symmetry_2
Si1 C12 1.844(2) .
Si1 C19 1.871(3) .
Si1 C16 1.875(2) .
Si1 C13 1.882(2) .
O1 C4 1.214(3) .
C1 C2 1.394(3) .
C1 C3 1.409(3) 2_667
C1 C11 1.433(3) .
C2 C3 1.406(3) .
C2 C4 1.506(3) .
C3 C1 1.409(3) 2_667
C3 C6 1.479(3) .
C4 C5 1.484(3) .
C5 C10 1.383(4) .
C5 C6 1.401(3) .
C6 C7 1.383(3) .
C7 C8 1.394(4) .
C7 H7 0.96(3) .
C8 C9 1.379(4) .
C8 H8 0.96(3) .
C9 C10 1.380(4) .
C9 H9 0.91(3) .
C10 H10 0.91(3) .
C11 C12 1.204(3) .
C13 C15 1.525(4) .
C13 C14 1.532(5) .
C13 H13 1.02(3) .
C14 H14A 0.95(4) .
C14 H14B 1.02(3) .
C14 H14C 0.96(4) .
C15 H15A 0.92(4) .
C15 H15B 0.99(4) .
C15 H15C 1.05(3) .
C16 C17 1.523(3) .
C16 C18 1.523(3) .
C16 H16 0.97(3) .
C17 H17A 0.99(4) .
C17 H17B 0.95(4) .
C17 H17C 0.99(4) .
C18 H18A 0.98(3) .
C18 H18B 0.99(4) .
C18 H18C 1.04(3) .
C19 C21 1.513(5) .
C19 C20 1.535(4) .
C19 H18 0.99(3) .
C20 H20A 1.01(5) .
C20 H20B 0.93(5) .
C20 H20C 0.97(5) .
C21 H21A 1.03(6) .
C21 H21B 0.94(4) .
C21 H21C 0.98(4) .

loop_
_geom_torsion_atom_site_label_1
_geom_torsion_atom_site_label_2
_geom_torsion_atom_site_label_3
_geom_torsion_atom_site_label_4
_geom_torsion
_geom_torsion_site_symmetry_1
_geom_torsion_site_symmetry_4
C3 C1 C2 C3 1.3(3) 2_667 .
C11 C1 C2 C3 -175.57(18) . .
C3 C1 C2 C4 -176.18(18) 2_667 .
C11 C1 C2 C4 6.9(3) . .
C1 C2 C3 C1 -1.4(3) . 2_667
C4 C2 C3 C1 176.59(17) . 2_667
C1 C2 C3 C6 -179.61(17) . .
C4 C2 C3 C6 -1.6(2) . .
C1 C2 C4 O1 0.4(3) . .
C3 C2 C4 O1 -177.4(2) . .
C1 C2 C4 C5 179.14(19) . .
C3 C2 C4 C5 1.3(2) . .
O1 C4 C5 C10 -1.8(4) . .
C2 C4 C5 C10 179.5(2) . .
O1 C4 C5 C6 178.3(2) . .
C2 C4 C5 C6 -0.5(2) . .
C10 C5 C6 C7 -0.3(3) . .
C4 C5 C6 C7 179.65(18) . .
C10 C5 C6 C3 179.57(19) . .
C4 C5 C6 C3 -0.5(2) . .
C2 C3 C6 C7 -178.8(2) . .
C1 C3 C6 C7 3.2(4) 2_667 .
C2 C3 C6 C5 1.4(2) . .
C1 C3 C6 C5 -176.6(2) 2_667 .
C5 C6 C7 C8 0.1(3) . .
C3 C6 C7 C8 -179.7(2) . .
C6 C7 C8 C9 0.2(3) . .
C7 C8 C9 C10 -0.4(4) . .
C8 C9 C10 C5 0.2(4) . .
C6 C5 C10 C9 0.1(3) . .
C4 C5 C10 C9 -179.8(2) . .
C2 C1 C11 C12 77(5) . .
C3 C1 C11 C12 -100(5) 2_667 .
C1 C11 C12 Si1 -47(6) . .
C19 Si1 C12 C11 134.5(19) . .
C16 Si1 C12 C11 -100.2(19) . .
C13 Si1 C12 C11 16.4(19) . .
C12 Si1 C13 C15 54.2(3) . .
C19 Si1 C13 C15 -62.9(3) . .
C16 Si1 C13 C15 168.3(3) . .
C12 Si1 C13 C14 -69.6(2) . .
C19 Si1 C13 C14 173.40(19) . .
C16 Si1 C13 C14 44.5(2) . .
C12 Si1 C16 C17 -57.6(2) . .
C19 Si1 C16 C17 62.7(2) . .
C13 Si1 C16 C17 -172.0(2) . .
C12 Si1 C16 C18 173.48(19) . .
C19 Si1 C16 C18 -66.2(2) . .
C13 Si1 C16 C18 59.1(2) . .
C12 Si1 C19 C21 59.4(3) . .
C16 Si1 C19 C21 -59.6(3) . .
C13 Si1 C19 C21 175.2(3) . .
C12 Si1 C19 C20 -173.4(3) . .
C16 Si1 C19 C20 67.6(4) . .
C13 Si1 C19 C20 -57.6(4) . .
